data_2222230
loop_
_publ_author_name
'Zhao, Lichun'
'Liang, Jian'
'Yue, Guihua'
'Deng, Xin'
'He, Ying'

_publ_section_title
;
 Bis(triphenylstannyl) thiophene-2,5-dicarboxylate
;
_journal_coeditor_code BI2371
_journal_issue 7
_journal_name_full 'Acta Crystallographica Section E'
_journal_page_first m722
_journal_paper_doi 10.1107/S1600536809020273
_journal_volume 65
_journal_year 2009
_chemical_formula_iupac '[Sn2 (C6 H5)6 (C6 H2 O4 S)]'
_chemical_formula_moiety 'C42 H32 O4 S Sn2'
_chemical_formula_sum 'C42 H32 O4 S Sn2'
_chemical_formula_weight 870.12
_chemical_name_systematic
;
Bis(triphenylstannyl) thiophene-2,5-dicarboxylate
;
_space_group_IT_number 14
_symmetry_cell_setting monoclinic
_symmetry_space_group_name_Hall '-P 2ybc'
_symmetry_space_group_name_H-M 'P 1 21/c 1'
_atom_sites_solution_hydrogens geom
_atom_sites_solution_primary direct
_atom_sites_solution_secondary difmap
_audit_creation_method SHELXL-97
_cell_angle_alpha 90.00
_cell_angle_beta 108.213(2)
_cell_angle_gamma 90.00
_cell_formula_units_Z 2
_cell_length_a 10.1302(10)
_cell_length_b 18.699(2)
_cell_length_c 10.3584(11)
_cell_measurement_reflns_used 3030
_cell_measurement_temperature 298(2)
_cell_measurement_theta_max 25.183
_cell_measurement_theta_min 2.385
_cell_volume 1863.8(3)
_computing_cell_refinement 'SAINT (Siemens, 1996)'
_computing_data_collection 'SMART (Siemens, 1996)'
_computing_data_reduction 'SAINT (Siemens, 1996)'
_computing_molecular_graphics 'SHELXTL (Sheldrick, 2008)'
_computing_publication_material 'SHELXTL (Sheldrick, 2008)'
_computing_structure_refinement 'SHELXL97 (Sheldrick, 2008)'
_computing_structure_solution 'SHELXS97 (Sheldrick, 2008)'
_diffrn_ambient_temperature 298(2)
_diffrn_measured_fraction_theta_full 0.997
_diffrn_measured_fraction_theta_max 0.997
_diffrn_measurement_device_type 'Bruker SMART APEX CCD'
_diffrn_measurement_method '\f and \w'
_diffrn_radiation_monochromator graphite
_diffrn_radiation_source 'fine-focus sealed tube'
_diffrn_radiation_type MoK\a
_diffrn_radiation_wavelength 0.71073
_diffrn_reflns_av_R_equivalents 0.0404
_diffrn_reflns_av_sigmaI/netI 0.0507
_diffrn_reflns_limit_h_max 6
_diffrn_reflns_limit_h_min -12
_diffrn_reflns_limit_k_max 20
_diffrn_reflns_limit_k_min -22
_diffrn_reflns_limit_l_max 12
_diffrn_reflns_limit_l_min -11
_diffrn_reflns_number 9058
_diffrn_reflns_theta_full 25.01
_diffrn_reflns_theta_max 25.01
_diffrn_reflns_theta_min 2.12
_diffrn_standards_number 0
_exptl_absorpt_coefficient_mu 1.436
_exptl_absorpt_correction_T_max 0.9188
_exptl_absorpt_correction_T_min 0.7524
_exptl_absorpt_correction_type multi-scan
_exptl_absorpt_process_details '(SADABS; Sheldrick, 1996)'
_exptl_crystal_colour colorless
_exptl_crystal_density_diffrn 1.550
_exptl_crystal_density_method 'not measured'
_exptl_crystal_description needle
_exptl_crystal_F_000 864
_exptl_crystal_size_max 0.21
_exptl_crystal_size_mid 0.11
_exptl_crystal_size_min 0.06
_refine_diff_density_max 0.771
_refine_diff_density_min -0.632
_refine_ls_extinction_method none
_refine_ls_goodness_of_fit_ref 1.024
_refine_ls_hydrogen_treatment constr
_refine_ls_matrix_type full
_refine_ls_number_parameters 244
_refine_ls_number_reflns 3281
_refine_ls_number_restraints 0
_refine_ls_restrained_S_all 1.024
_refine_ls_R_factor_all 0.0826
_refine_ls_R_factor_gt 0.0524
_refine_ls_shift/su_max 0.001
_refine_ls_shift/su_mean 0.000
_refine_ls_structure_factor_coef Fsqd
_refine_ls_weighting_details 'calc w=1/[\s^2^(Fo^2^)+(0.0214P)^2^+10.153P] where P=(Fo^2^+2Fc^2^)/3'
_refine_ls_weighting_scheme calc
_refine_ls_wR_factor_gt 0.0958
_refine_ls_wR_factor_ref 0.1100
_reflns_number_gt 2342
_reflns_number_total 3281
_reflns_threshold_expression I>2\s(I)
_cod_data_source_file bi2371.cif
_cod_data_source_block I
_cod_original_sg_symbol_H-M 'P 21/c'
_cod_database_code 2222230
_cod_database_fobs_code 2222230

loop_
_symmetry_equiv_pos_as_xyz
'x, y, z'
'-x, y+1/2, -z+1/2'
'-x, -y, -z'
'x, -y-1/2, z-1/2'

loop_
_atom_site_type_symbol
_atom_site_label
_atom_site_fract_x
_atom_site_fract_y
_atom_site_fract_z
_atom_site_U_iso_or_equiv
_atom_site_adp_type
_atom_site_calc_flag
_atom_site_refinement_flags
_atom_site_occupancy
_atom_site_disorder_assembly
_atom_site_disorder_group
Sn Sn1 0.66000(5) 0.07183(3) 0.78299(5) 0.04647(17) Uani d . 1 . .
S S1 0.9299(4) 0.0123(2) 0.4533(4) 0.0479(9) Uani d P 0.50 . .
O O1 0.7511(5) 0.0595(3) 0.6325(5) 0.0547(13) Uani d . 1 . .
O O2 0.9220(7) 0.0178(4) 0.7991(8) 0.110(3) Uani d . 1 . .
C C1 0.8710(9) 0.0308(4) 0.6808(10) 0.061(2) Uani d . 1 . .
C C2 0.9687(17) -0.0005(9) 0.6205(18) 0.053(4) Uani d P 0.50 . .
C C3 1.0869(15) -0.0332(8) 0.6787(16) 0.056(4) Uani d P 0.50 . .
H H3 1.1227 -0.0425 0.7713 0.067 Uiso d PR 0.50 . .
C C4 1.1513(16) -0.0519(8) 0.5836(15) 0.057(4) Uani d P 0.50 . .
H H4 1.2341 -0.0775 0.6067 0.068 Uiso d PR 0.50 . .
C C5 1.0826(16) -0.0293(8) 0.4493(19) 0.048(4) Uani d P 0.50 . .
C C6 0.4678(8) 0.1119(5) 0.6546(9) 0.074(3) Uani d . 1 . .
C C7 0.4344(10) 0.1137(5) 0.5168(10) 0.089(3) Uani d . 1 . .
H H7 0.4985 0.0981 0.4752 0.107 Uiso calc R 1 . .
C C8 0.3042(12) 0.1388(6) 0.4372(12) 0.107(4) Uani d . 1 . .
H H8 0.2812 0.1401 0.3430 0.129 Uiso calc R 1 . .
C C9 0.2123(12) 0.1611(6) 0.4998(14) 0.113(4) Uani d . 1 . .
H H9 0.1275 0.1798 0.4471 0.136 Uiso calc R 1 . .
C C10 0.2392(11) 0.1573(7) 0.6336(14) 0.123(5) Uani d . 1 . .
H H10 0.1723 0.1709 0.6731 0.147 Uiso calc R 1 . .
C C11 0.3691(9) 0.1327(6) 0.7143(12) 0.107(4) Uani d . 1 . .
H H11 0.3894 0.1304 0.8082 0.128 Uiso calc R 1 . .
C C12 0.7680(8) 0.1508(4) 0.9236(7) 0.0532(19) Uani d . 1 . .
C C13 0.7151(11) 0.2181(5) 0.9169(11) 0.100(3) Uani d . 1 . .
H H13 0.6362 0.2302 0.8457 0.120 Uiso calc R 1 . .
C C14 0.7770(12) 0.2686(6) 1.0144(12) 0.109(4) Uani d . 1 . .
H H14 0.7375 0.3138 1.0089 0.131 Uiso calc R 1 . .
C C15 0.8898(11) 0.2541(6) 1.1140(11) 0.091(3) Uani d . 1 . .
H H15 0.9309 0.2884 1.1793 0.109 Uiso calc R 1 . .
C C16 0.9439(12) 0.1896(7) 1.1196(12) 0.121(4) Uani d . 1 . .
H H16 1.0244 0.1788 1.1899 0.145 Uiso calc R 1 . .
C C17 0.8848(11) 0.1373(5) 1.0241(10) 0.102(4) Uani d . 1 . .
H H17 0.9267 0.0927 1.0301 0.123 Uiso calc R 1 . .
C C18 0.6293(11) -0.0309(5) 0.8534(9) 0.072(3) Uani d . 1 . .
C C19 0.4946(13) -0.0581(6) 0.8128(10) 0.101(3) Uani d . 1 . .
H H19 0.4219 -0.0301 0.7600 0.121 Uiso calc R 1 . .
C C20 0.4668(15) -0.1284(7) 0.8514(12) 0.115(4) Uani d . 1 . .
H H20 0.3770 -0.1465 0.8293 0.138 Uiso calc R 1 . .
C C21 0.5790(17) -0.1672(7) 0.9219(13) 0.127(5) Uani d . 1 . .
H H21 0.5634 -0.2144 0.9418 0.152 Uiso calc R 1 . .
C C22 0.7120(16) -0.1434(7) 0.9663(12) 0.130(5) Uani d . 1 . .
H H22 0.7840 -0.1725 1.0172 0.156 Uiso calc R 1 . .
C C23 0.7362(14) -0.0732(6) 0.9321(10) 0.110(4) Uani d . 1 . .
H H23 0.8258 -0.0547 0.9629 0.132 Uiso calc R 1 . .

loop_
_atom_site_aniso_label
_atom_site_aniso_U_11
_atom_site_aniso_U_22
_atom_site_aniso_U_33
_atom_site_aniso_U_12
_atom_site_aniso_U_13
_atom_site_aniso_U_23
Sn1 0.0405(3) 0.0537(3) 0.0483(3) 0.0019(3) 0.0182(2) -0.0062(3)
S1 0.040(2) 0.052(2) 0.054(3) 0.0089(19) 0.0192(19) 0.0058(19)
O1 0.050(3) 0.062(3) 0.060(3) 0.008(3) 0.028(3) 0.005(3)
O2 0.092(5) 0.082(5) 0.118(6) 0.012(4) -0.023(5) 0.006(4)
C1 0.048(5) 0.061(5) 0.080(6) -0.002(4) 0.026(5) -0.017(5)
C2 0.042(10) 0.055(10) 0.062(11) 0.012(8) 0.018(9) 0.000(8)
C3 0.049(9) 0.065(10) 0.057(10) 0.017(8) 0.020(8) 0.002(8)
C4 0.046(9) 0.064(10) 0.059(10) 0.015(8) 0.015(8) -0.002(8)
C5 0.040(9) 0.047(10) 0.064(12) 0.010(8) 0.025(9) -0.005(9)
C6 0.053(5) 0.082(6) 0.079(6) 0.014(5) 0.010(5) -0.042(5)
C7 0.069(6) 0.092(7) 0.090(7) 0.017(5) 0.003(6) -0.041(6)
C8 0.087(8) 0.110(9) 0.099(8) 0.020(7) -0.008(7) -0.038(7)
C9 0.080(8) 0.111(9) 0.121(10) 0.026(7) -0.010(8) -0.038(8)
C10 0.074(7) 0.142(11) 0.134(11) 0.040(7) 0.006(8) -0.056(9)
C11 0.060(6) 0.134(9) 0.111(8) 0.032(6) 0.007(6) -0.055(7)
C12 0.050(4) 0.061(5) 0.055(5) -0.002(4) 0.025(4) -0.011(4)
C13 0.090(7) 0.081(7) 0.104(8) 0.019(6) -0.004(6) -0.039(6)
C14 0.098(8) 0.086(7) 0.119(9) 0.012(7) -0.001(8) -0.043(7)
C15 0.082(7) 0.092(8) 0.092(8) -0.016(6) 0.019(6) -0.046(6)
C16 0.099(9) 0.110(9) 0.111(9) 0.002(8) -0.031(7) -0.031(8)
C17 0.089(7) 0.081(7) 0.096(8) 0.015(6) -0.030(6) -0.024(6)
C18 0.090(7) 0.079(6) 0.053(5) -0.033(6) 0.033(5) -0.012(5)
C19 0.121(9) 0.104(8) 0.080(7) -0.043(7) 0.035(7) -0.015(6)
C20 0.130(11) 0.116(10) 0.096(9) -0.064(9) 0.033(8) -0.014(7)
C21 0.149(13) 0.119(11) 0.102(10) -0.045(10) 0.023(10) 0.019(8)
C22 0.151(13) 0.113(10) 0.103(9) -0.036(9) 0.006(9) 0.020(8)
C23 0.146(11) 0.092(8) 0.072(7) -0.044(8) 0.006(7) 0.019(6)

loop_
_atom_type_symbol
_atom_type_description
_atom_type_scat_dispersion_real
_atom_type_scat_dispersion_imag
_atom_type_scat_source
C C 0.0033 0.0016 'International Tables Vol C Tables 4.2.6.8 and 6.1.1.4'
H H 0.0000 0.0000 'International Tables Vol C Tables 4.2.6.8 and 6.1.1.4'
S S 0.1246 0.1234 'International Tables Vol C Tables 4.2.6.8 and 6.1.1.4'
O O 0.0106 0.0060 'International Tables Vol C Tables 4.2.6.8 and 6.1.1.4'
Sn Sn -0.6537 1.4246 'International Tables Vol C Tables 4.2.6.8 and 6.1.1.4'

loop_
_geom_angle_atom_site_label_1
_geom_angle_atom_site_label_2
_geom_angle_atom_site_label_3
_geom_angle_site_symmetry_1
_geom_angle_site_symmetry_3
_geom_angle
_geom_angle_publ_flag
O1 Sn1 C18 . . 108.0(3) ?
O1 Sn1 C6 . . 96.1(3) ?
C18 Sn1 C6 . . 109.4(4) ?
O1 Sn1 C12 . . 109.9(2) ?
C18 Sn1 C12 . . 119.7(3) ?
C6 Sn1 C12 . . 111.1(3) ?
C2 S1 C5 . . 92.1(7) ?
C1 O1 Sn1 . . 110.3(5) ?
O2 C1 O1 . . 122.7(8) ?
O2 C1 C2 . . 103.0(11) ?
O1 C1 C2 . . 134.0(11) ?
C3 C2 C1 . . 129.7(16) ?
C3 C2 S1 . . 115.5(12) ?
C1 C2 S1 . . 114.7(12) ?
C2 C3 C4 . . 110.8(15) ?
C2 C3 H3 . . 124.6 ?
C4 C3 H3 . . 124.6 ?
C3 C4 C5 . . 115.4(15) ?
C3 C4 H4 . . 122.3 ?
C5 C4 H4 . . 122.3 ?
C4 C5 S1 . . 106.1(13) ?
C1 C5 S1 3_756 . 122.5(12) ?
C7 C6 C11 . . 118.9(9) ?
C7 C6 Sn1 . . 123.0(6) ?
C11 C6 Sn1 . . 117.9(7) ?
C6 C7 C8 . . 120.4(10) ?
C6 C7 H7 . . 119.8 ?
C8 C7 H7 . . 119.8 ?
C9 C8 C7 . . 118.9(11) ?
C9 C8 H8 . . 120.6 ?
C7 C8 H8 . . 120.6 ?
C10 C9 C8 . . 122.3(11) ?
C10 C9 H9 . . 118.8 ?
C8 C9 H9 . . 118.8 ?
C9 C10 C11 . . 119.3(12) ?
C9 C10 H10 . . 120.4 ?
C11 C10 H10 . . 120.4 ?
C6 C11 C10 . . 120.1(11) ?
C6 C11 H11 . . 120.0 ?
C10 C11 H11 . . 120.0 ?
C17 C12 C13 . . 117.1(8) ?
C17 C12 Sn1 . . 123.0(6) ?
C13 C12 Sn1 . . 119.9(6) ?
C12 C13 C14 . . 120.9(9) ?
C12 C13 H13 . . 119.6 ?
C14 C13 H13 . . 119.6 ?
C15 C14 C13 . . 121.4(10) ?
C15 C14 H14 . . 119.3 ?
C13 C14 H14 . . 119.3 ?
C14 C15 C16 . . 118.2(10) ?
C14 C15 H15 . . 120.9 ?
C16 C15 H15 . . 120.9 ?
C15 C16 C17 . . 122.2(10) ?
C15 C16 H16 . . 118.9 ?
C17 C16 H16 . . 118.9 ?
C12 C17 C16 . . 120.2(10) ?
C12 C17 H17 . . 119.9 ?
C16 C17 H17 . . 119.9 ?
C23 C18 C19 . . 118.9(9) ?
C23 C18 Sn1 . . 123.4(7) ?
C19 C18 Sn1 . . 117.6(8) ?
C18 C19 C20 . . 120.8(12) ?
C18 C19 H19 . . 119.6 ?
C20 C19 H19 . . 119.6 ?
C21 C20 C19 . . 116.0(12) ?
C21 C20 H20 . . 122.0 ?
C19 C20 H20 . . 122.0 ?
C20 C21 C22 . . 125.8(13) ?
C20 C21 H21 . . 117.1 ?
C22 C21 H21 . . 117.1 ?
C21 C22 C23 . . 117.1(13) ?
C21 C22 H22 . . 121.5 ?
C23 C22 H22 . . 121.5 ?
C18 C23 C22 . . 121.2(12) ?
C18 C23 H23 . . 119.4 ?
C22 C23 H23 . . 119.4 ?

loop_
_geom_bond_atom_site_label_1
_geom_bond_atom_site_label_2
_geom_bond_site_symmetry_2
_geom_bond_distance
_geom_bond_publ_flag
Sn1 O1 . 2.058(4) ?
Sn1 C18 . 2.112(9) ?
Sn1 C6 . 2.121(9) ?
Sn1 C12 . 2.122(7) ?
S1 C2 . 1.669(18) ?
S1 C5 . 1.744(15) ?
O1 C1 . 1.279(9) ?
O2 C1 . 1.197(10) ?
C1 C2 . 1.449(17) ?
C2 C3 . 1.31(2) ?
C3 C4 . 1.385(19) ?
C3 H3 . 0.930 ?
C4 C5 . 1.41(2) ?
C4 H4 . 0.930 ?
C5 C1 3_756 1.560(19) ?
C6 C7 . 1.361(12) ?
C6 C11 . 1.386(12) ?
C7 C8 . 1.400(13) ?
C7 H7 . 0.930 ?
C8 C9 . 1.356(15) ?
C8 H8 . 0.930 ?
C9 C10 . 1.328(15) ?
C9 H9 . 0.930 ?
C10 C11 . 1.399(13) ?
C10 H10 . 0.930 ?
C11 H11 . 0.930 ?
C12 C17 . 1.333(11) ?
C12 C13 . 1.359(11) ?
C13 C14 . 1.382(12) ?
C13 H13 . 0.930 ?
C14 C15 . 1.307(13) ?
C14 H14 . 0.930 ?
C15 C16 . 1.320(14) ?
C15 H15 . 0.930 ?
C16 C17 . 1.386(13) ?
C16 H16 . 0.930 ?
C17 H17 . 0.930 ?
C18 C23 . 1.382(14) ?
C18 C19 . 1.392(13) ?
C19 C20 . 1.428(14) ?
C19 H19 . 0.930 ?
C20 C21 . 1.354(16) ?
C20 H20 . 0.930 ?
C21 C22 . 1.355(16) ?
C21 H21 . 0.930 ?
C22 C23 . 1.402(14) ?
C22 H22 . 0.930 ?
C23 H23 . 0.930 ?
